data_7707474
loop_
_publ_author_name
'Li, Jia-Nian'
'Du, Ze-Yu'
'Li, Ning-Fang'
'Han, Ye-Min'
'Zang, Ting-Ting'
'Yang, Mu-Xiu'
'Liu, Xiao-Mei'
'Wang, Ji-Lei'
'Mei, Hua'
'Xu, Yan'

_publ_section_title
;
 Two three-dimensional polyanionic clusters
 [M(P<sub>4</sub>Mo<sub>6</sub>)<sub>2</sub>] (M = Co, Zn) exhibiting
 excellent photocatalytic CO<sub>2</sub> reduction performance.
;
_journal_issue 26
_journal_name_full 'Dalton transactions (Cambridge, England : 2003)'
_journal_page_first 9137
_journal_page_last 9143
_journal_paper_doi 10.1039/d1dt00809a
_journal_volume 50
_journal_year 2021
_chemical_formula_sum 'C30 H71.33 Co5.33 Mo12 N12 O70 P8'
_chemical_formula_weight 3433.65
_space_group_crystal_system monoclinic
_space_group_IT_number 15
_space_group_name_Hall '-C 2yc'
_space_group_name_H-M_alt 'C 1 2/c 1'
_atom_sites_solution_hydrogens mixed
_audit_creation_method SHELXL-2018/3
_audit_update_record
;
2021-05-13 deposited with the CCDC.	2021-05-24 downloaded from the CCDC.
;
_cell_angle_alpha 90
_cell_angle_beta 123.811(2)
_cell_angle_gamma 90
_cell_formula_units_Z 4
_cell_length_a 30.375(4)
_cell_length_b 14.5133(14)
_cell_length_c 24.714(3)
_cell_measurement_reflns_used 7746
_cell_measurement_temperature 296(2)
_cell_measurement_theta_max 53.651
_cell_measurement_theta_min 4.369
_cell_volume 9052.4(19)
_computing_cell_refinement 'SAINT (Bruker, 2005)'
_computing_data_collection 'APEX2 (Bruker, 2005)'
_computing_data_reduction SAINT
_computing_molecular_graphics SHELXTL
_computing_publication_material SHELXTL
_computing_structure_refinement 'SHELXL-2018/3 (Sheldrick, 2018)'
_computing_structure_solution 'SHELXT 2018/3 (Sheldrick, 2018)'
_diffrn_ambient_temperature 296(2)
_diffrn_measured_fraction_theta_full 0.997
_diffrn_measured_fraction_theta_max 0.997
_diffrn_measurement_device_type 'Bruker Apex2 CCD'
_diffrn_measurement_method '\w scans'
_diffrn_radiation_type MoK\a
_diffrn_radiation_wavelength 0.71073
_diffrn_reflns_av_R_equivalents 0.0620
_diffrn_reflns_av_unetI/netI 0.0462
_diffrn_reflns_Laue_measured_fraction_full 0.997
_diffrn_reflns_Laue_measured_fraction_max 0.997
_diffrn_reflns_limit_h_max 36
_diffrn_reflns_limit_h_min -36
_diffrn_reflns_limit_k_max 17
_diffrn_reflns_limit_k_min -17
_diffrn_reflns_limit_l_max 27
_diffrn_reflns_limit_l_min -29
_diffrn_reflns_number 32307
_diffrn_reflns_point_group_measured_fraction_full 0.997
_diffrn_reflns_point_group_measured_fraction_max 0.997
_diffrn_reflns_theta_full 25.099
_diffrn_reflns_theta_max 25.099
_diffrn_reflns_theta_min 1.614
_exptl_absorpt_coefficient_mu 2.809
_exptl_absorpt_correction_T_max 0.771
_exptl_absorpt_correction_T_min 0.683
_exptl_absorpt_correction_type multi-scan
_exptl_absorpt_process_details '(SADABS; Sheldrick, 2003)'
_exptl_crystal_colour black
_exptl_crystal_density_diffrn 2.519
_exptl_crystal_description blocky
_exptl_crystal_F_000 6653
_exptl_crystal_size_max 0.150
_exptl_crystal_size_mid 0.120
_exptl_crystal_size_min 0.100
_refine_diff_density_max 2.307
_refine_diff_density_min -1.808
_refine_diff_density_rms 0.268
_refine_ls_extinction_method none
_refine_ls_goodness_of_fit_ref 1.094
_refine_ls_hydrogen_treatment constr
_refine_ls_matrix_type full
_refine_ls_number_parameters 648
_refine_ls_number_reflns 8040
_refine_ls_number_restraints 311
_refine_ls_restrained_S_all 1.395
_refine_ls_R_factor_all 0.0714
_refine_ls_R_factor_gt 0.0575
_refine_ls_shift/su_max 0.001
_refine_ls_shift/su_mean 0.000
_refine_ls_structure_factor_coef Fsqd
_refine_ls_weighting_details 'w=1/[\s^2^(Fo^2^)+(0.1008P)^2^+130.8909P] where P=(Fo^2^+2Fc^2^)/3'
_refine_ls_weighting_scheme calc
_refine_ls_wR_factor_gt 0.1630
_refine_ls_wR_factor_ref 0.1742
_reflns_Friedel_coverage 0.000
_reflns_number_gt 6542
_reflns_number_total 8040
_reflns_threshold_expression 'I > 2\s(I)'
_cod_data_source_file d1dt00809a2.cif
_cod_data_source_block JW-20
_cod_depositor_comments 'Adding full bibliography for 7707474--7707475.cif.'
_cod_original_cell_volume 9052.5(17)
_cod_original_sg_symbol_H-M 'C 2/c'
_cod_database_code 7707474
_shelx_shelxl_version_number 2018/3
_shelx_space_group_comment
;
The symmetry employed for this shelxl refinement is uniquely defined
by the following loop, which should always be used as a source of
symmetry information in preference to the above space-group names.
They are only intended as comments.
;
_shelx_estimated_absorpt_t_min 0.678
_shelx_estimated_absorpt_t_max 0.766

loop_
_space_group_symop_operation_xyz
'x, y, z'
'-x, y, -z+1/2'
'x+1/2, y+1/2, z'
'-x+1/2, y+1/2, -z+1/2'
'-x, -y, -z'
'x, -y, z-1/2'
'-x+1/2, -y+1/2, -z'
'x+1/2, -y+1/2, z-1/2'

loop_
_atom_site_label
_atom_site_type_symbol
_atom_site_fract_x
_atom_site_fract_y
_atom_site_fract_z
_atom_site_U_iso_or_equiv
_atom_site_adp_type
_atom_site_occupancy
_atom_site_site_symmetry_order
_atom_site_calc_flag
_atom_site_refinement_flags_posn
_atom_site_refinement_flags_adp
_atom_site_refinement_flags_occupancy
_atom_site_disorder_assembly
_atom_site_disorder_group
Mo1 Mo 0.13308(3) 0.61300(5) 0.47609(3) 0.0209(2) Uani 1 1 d . . . . .
Mo2 Mo 0.19140(3) 0.96110(5) 0.39245(4) 0.0238(2) Uani 1 1 d . . . . .
Mo3 Mo 0.14038(3) 0.76884(5) 0.53134(4) 0.0235(2) Uani 1 1 d . . . . .
Mo4 Mo 0.17718(3) 0.96990(5) 0.48648(4) 0.0253(2) Uani 1 1 d . . . . .
Mo5 Mo 0.17810(3) 0.75378(6) 0.31406(3) 0.0237(2) Uani 1 1 d . . . . .
Mo6 Mo 0.15261(3) 0.60666(6) 0.34974(4) 0.0309(2) Uani 1 1 d . . . . .
Co1 Co 0.250000 0.750000 0.500000 0.0190(3) Uani 1 2 d S . P . .
Co2 Co 0.000000 0.92498(13) 0.250000 0.0369(5) Uani 1 2 d S T P B .
Co3 Co 0.03440(7) 0.76330(14) 0.21079(10) 0.0353(5) Uani 0.6667 1 d . U P B .
Co4 Co -0.03982(5) 1.02610(9) 0.40815(6) 0.0280(3) Uani 1 1 d . . . . .
P1A P 0.07244(19) 0.4625(3) 0.3530(2) 0.0295(11) Uani 0.5 1 d . U P A 1
O1 O 0.1111(6) 0.3794(10) 0.3912(8) 0.051(4) Uani 0.5 1 d . U P A 1
P1B P 0.04120(19) 0.5244(4) 0.3352(2) 0.0353(12) Uani 0.5 1 d D U P A 2
O2 O -0.0076(5) 0.5835(12) 0.3024(8) 0.049(4) Uani 0.5 1 d D U P A 2
P2 P 0.10044(8) 0.79828(16) 0.37188(10) 0.0214(5) Uani 1 1 d . . . . .
P3 P 0.07183(9) 0.96368(17) 0.49318(12) 0.0284(5) Uani 1 1 d . . . . .
P4 P 0.10772(9) 0.93530(18) 0.23423(11) 0.0306(6) Uani 1 1 d . . . . .
O3 O 0.1904(2) 0.7064(4) 0.5162(3) 0.0220(12) Uani 1 1 d . U . . .
O4 O 0.1740(2) 0.5520(4) 0.4393(3) 0.0242(13) Uani 1 1 d . . . . .
O5 O 0.1924(2) 0.8811(4) 0.5616(3) 0.0264(13) Uani 1 1 d . . . . .
O6 O 0.2101(2) 0.6962(4) 0.4008(3) 0.0212(12) Uani 1 1 d . . . . .
O7 O 0.0713(2) 0.5305(5) 0.4058(3) 0.0339(16) Uani 1 1 d . . . . .
O8 O 0.2213(2) 0.8861(4) 0.4729(3) 0.0208(12) Uani 1 1 d . . . . .
O9 O 0.1373(2) 0.8368(4) 0.3525(3) 0.0238(13) Uani 1 1 d . . . . .
O10 O 0.1378(2) 1.0204(4) 0.3991(3) 0.0310(15) Uani 1 1 d . . . . .
O11 O 0.0889(3) 0.8669(5) 0.5231(3) 0.0339(15) Uani 1 1 d . . . . .
O12 O 0.1114(2) 0.6934(4) 0.3850(3) 0.0242(13) Uani 1 1 d . . . . .
O13 O 0.2272(2) 0.8660(4) 0.3635(3) 0.0240(13) Uani 1 1 d . . . . .
O14 O 0.0800(2) 0.6909(4) 0.4726(3) 0.0288(14) Uani 1 1 d . . . . .
O15 O 0.1122(3) 0.6846(6) 0.2728(3) 0.046(2) Uani 1 1 d . . . . .
O17 O 0.1432(3) 0.9937(5) 0.2956(3) 0.0410(18) Uani 1 1 d . . . . .
O18 O 0.1519(3) 0.5405(4) 0.5380(3) 0.0321(15) Uani 1 1 d . . . . .
O19 O 0.0429(2) 0.8118(4) 0.3168(3) 0.0251(13) Uani 1 1 d . . . . .
O20 O 0.2374(2) 1.0427(4) 0.4149(3) 0.0311(15) Uani 1 1 d . . . . .
O21 O -0.0590(3) 0.9779(4) 0.4657(4) 0.0374(16) Uani 1 1 d . . . . .
O23 O 0.1369(2) 0.8456(5) 0.2392(3) 0.0361(16) Uani 1 1 d . . . . .
O24 O 0.0827(3) 0.5330(6) 0.3127(4) 0.063(3) Uani 1 1 d . . . . .
O25 O 0.1169(2) 0.8453(4) 0.4360(3) 0.0225(13) Uani 1 1 d . . . . .
O26 O 0.2130(3) 0.7058(5) 0.2869(3) 0.0380(16) Uani 1 1 d . . . . .
O27 O 0.0219(3) 0.9573(5) 0.4234(3) 0.0374(16) Uani 1 1 d . . . . .
O28 O 0.1161(2) 1.0127(4) 0.4923(3) 0.0316(15) Uani 1 1 d . . . . .
O29 O 0.2202(3) 1.0532(5) 0.5324(3) 0.0358(16) Uani 1 1 d . . . . .
O30 O 0.0550(2) 0.9092(5) 0.2243(3) 0.0364(16) Uani 1 1 d . . . . .
O31 O 0.0193(3) 0.4246(6) 0.3100(4) 0.052(2) Uani 1 1 d . . . . .
O32 O 0.1606(3) 0.7315(5) 0.6062(3) 0.0357(16) Uani 1 1 d . . . . .
O33 O 0.1822(4) 0.5278(5) 0.3306(4) 0.057(2) Uani 1 1 d . . . . .
O34 O -0.1003(3) 0.9904(6) 0.3230(3) 0.060(3) Uani 1 1 d . . . . .
N1 N -0.0311(3) 1.1601(5) 0.4018(3) 0.045(2) Uani 1 1 d D U . . .
N2 N -0.0061(5) 1.3110(5) 0.4339(4) 0.084(4) Uani 1 1 d D U . . .
N3 N -0.1790(4) 1.1770(8) 0.2134(5) 0.108(4) Uani 1 1 d D U . . .
H3A H -0.166175 1.122923 0.216746 0.130 Uiso 1 1 calc R U . . .
N4 N -0.2156(4) 1.2995(5) 0.2275(4) 0.114(4) Uani 1 1 d D U . . .
N5 N -0.1429(4) 1.6799(6) 0.3839(5) 0.108(4) Uani 1 1 d D U . . .
N6 N -0.1635(6) 1.7516(7) 0.4474(6) 0.134(5) Uani 1 1 d D U . . .
H6 H -0.171193 1.762651 0.475471 0.161 Uiso 1 1 calc R U . . .
C1 C -0.0064(6) 1.2222(5) 0.4513(5) 0.088(4) Uani 1 1 d D U . . .
H1 H 0.009327 1.204950 0.494511 0.106 Uiso 1 1 calc R U . . .
C2 C -0.0487(7) 1.2141(6) 0.3485(4) 0.114(6) Uani 1 1 d D U . . .
H2 H -0.064815 1.193365 0.305937 0.136 Uiso 1 1 calc R U . . .
C3 C -0.0388(6) 1.3037(7) 0.3680(4) 0.099(5) Uani 1 1 d D U . . .
H3 H -0.052771 1.353698 0.339791 0.119 Uiso 1 1 calc R U . . .
C4 C 0.0225(4) 1.3910(7) 0.4764(7) 0.108(6) Uani 1 1 d D U . . .
H4A H 0.042775 1.420923 0.461991 0.130 Uiso 1 1 calc R U . . .
H4B H 0.047062 1.369838 0.520727 0.130 Uiso 1 1 calc R U . . .
C5 C -0.0160(5) 1.4605(9) 0.4751(8) 0.101(6) Uani 1 1 d D U . . .
H5A H -0.038258 1.429863 0.486372 0.121 Uiso 1 1 calc R U . . .
H5B H -0.038675 1.485965 0.431689 0.121 Uiso 1 1 calc R U . . .
C6 C -0.2060(5) 1.3230(9) 0.1809(5) 0.151(9) Uani 1 1 d D U . . .
H6A H -0.212935 1.379352 0.159736 0.182 Uiso 1 1 calc R U . . .
C7 C -0.1839(6) 1.2462(7) 0.1721(6) 0.104(5) Uani 1 1 d D U . . .
H7 H -0.173792 1.241743 0.142864 0.124 Uiso 1 1 calc R U . . .
C8 C -0.1986(5) 1.2105(6) 0.2482(5) 0.084(3) Uani 1 1 d D U . . .
H8 H -0.200128 1.178826 0.279911 0.101 Uiso 1 1 calc DR U . . .
C9 C -0.2283(4) 1.3855(7) 0.2504(7) 0.140(5) Uani 1 1 d D U . . .
H9A H -0.226273 1.359184 0.287367 0.168 Uiso 1 1 d R U . . .
H9B H -0.262913 1.411784 0.222427 0.168 Uiso 1 1 d R U . . .
C10 C -0.1783(5) 1.4394(8) 0.2995(9) 0.153(5) Uani 1 1 d D U . . .
H10A H -0.160371 1.455754 0.278873 0.184 Uiso 1 1 d DR U . . .
H10B H -0.154231 1.405846 0.338743 0.184 Uiso 1 1 d R U . . .
C11 C -0.1907(5) 1.5355(8) 0.3130(10) 0.148(5) Uani 1 1 d D U . . .
H11A H -0.204037 1.520756 0.339235 0.178 Uiso 1 1 d R U . . .
H11B H -0.218137 1.565045 0.273645 0.178 Uiso 1 1 d DR U . . .
C12 C -0.1394(5) 1.5909(8) 0.3533(8) 0.125(5) Uani 1 1 d D U . . .
H12A H -0.112756 1.551618 0.387943 0.150 Uiso 1 1 calc R U . . .
H12B H -0.127144 1.606302 0.325618 0.150 Uiso 1 1 calc R U . . .
C13 C -0.1273(5) 1.7700(6) 0.3866(6) 0.117(5) Uani 1 1 d D U . . .
H13 H -0.109466 1.795738 0.369556 0.141 Uiso 1 1 calc R U . . .
C14 C -0.1449(5) 1.8118(10) 0.4213(5) 0.131(5) Uani 1 1 d D U . . .
H14 H -0.144336 1.875360 0.426701 0.157 Uiso 1 1 calc R U . . .
C15 C -0.1668(5) 1.6693(8) 0.4174(5) 0.121(5) Uani 1 1 d D U . . .
H15 H -0.182459 1.615582 0.419504 0.145 Uiso 1 1 calc R U . . .
O1W O -0.1880(6) 1.0216(10) 0.3350(7) 0.144(6) Uani 1 1 d D U . . .
H1WA H -0.194834 1.065809 0.352338 0.215 Uiso 1 1 d DR U . . .
H1WB H -0.169514 1.042469 0.321148 0.215 Uiso 1 1 d DR U . . .
O2W O 0.000000 1.2082(17) 0.250000 0.252(17) Uani 1 2 d DS TU P . .
H2WA H -0.018810 1.178870 0.210930 0.378 Uiso 1 1 d DR U . . .
O4W O -0.0341(2) 1.0211(5) 0.1758(3) 0.0383(17) Uani 1 1 d D . . . .
O5W O 0.0161(3) 0.7764(6) 0.1096(5) 0.066(3) Uani 1 1 d . U . . .
O3W O 0.0113(6) 0.6317(12) 0.1886(7) 0.044(4) Uani 0.5 1 d . U P B 1

loop_
_atom_site_aniso_label
_atom_site_aniso_U_11
_atom_site_aniso_U_22
_atom_site_aniso_U_33
_atom_site_aniso_U_23
_atom_site_aniso_U_13
_atom_site_aniso_U_12
Mo1 0.0133(3) 0.0278(4) 0.0174(4) 0.0057(3) 0.0060(3) -0.0004(3)
Mo2 0.0119(4) 0.0275(4) 0.0221(4) 0.0086(3) 0.0033(3) -0.0015(3)
Mo3 0.0178(4) 0.0299(4) 0.0227(4) 0.0046(3) 0.0112(3) 0.0030(3)
Mo4 0.0150(4) 0.0278(4) 0.0280(4) 0.0050(3) 0.0089(3) 0.0021(3)
Mo5 0.0156(4) 0.0370(5) 0.0153(4) 0.0038(3) 0.0066(3) -0.0030(3)
Mo6 0.0338(5) 0.0382(5) 0.0192(4) -0.0060(3) 0.0137(3) -0.0167(4)
Co1 0.0121(7) 0.0260(8) 0.0155(7) 0.0040(6) 0.0055(6) 0.0008(6)
Co2 0.0163(8) 0.0335(10) 0.0352(10) 0.000 -0.0016(8) 0.000
Co3 0.0200(9) 0.0397(10) 0.0351(10) 0.0079(8) 0.0085(8) -0.0010(7)
Co4 0.0249(6) 0.0317(7) 0.0196(6) -0.0057(5) 0.0074(5) 0.0066(5)
P1A 0.019(2) 0.035(3) 0.026(2) 0.007(2) 0.0074(19) -0.001(2)
O1 0.043(7) 0.034(7) 0.055(8) 0.000(6) 0.014(6) 0.004(6)
P1B 0.019(2) 0.053(3) 0.025(2) 0.001(2) 0.0069(19) -0.013(2)
O2 0.037(7) 0.051(8) 0.047(7) -0.010(6) 0.015(5) 0.005(6)
P2 0.0106(10) 0.0299(12) 0.0185(10) 0.0077(9) 0.0049(8) 0.0015(8)
P3 0.0185(11) 0.0336(13) 0.0318(13) -0.0008(10) 0.0131(10) 0.0037(9)
P4 0.0169(11) 0.0389(14) 0.0213(11) 0.0130(10) 0.0015(9) -0.0048(10)
O3 0.013(3) 0.031(3) 0.017(3) 0.003(2) 0.006(2) -0.001(2)
O4 0.021(3) 0.029(3) 0.024(3) 0.003(3) 0.013(3) -0.001(3)
O5 0.019(3) 0.027(3) 0.028(3) 0.001(3) 0.010(3) 0.001(2)
O6 0.018(3) 0.026(3) 0.015(3) 0.001(2) 0.006(2) -0.002(2)
O7 0.021(3) 0.042(4) 0.026(3) 0.006(3) 0.006(3) -0.009(3)
O8 0.012(3) 0.026(3) 0.016(3) 0.007(2) 0.003(2) 0.000(2)
O9 0.012(3) 0.034(3) 0.024(3) 0.006(3) 0.010(2) 0.000(2)
O10 0.016(3) 0.033(4) 0.035(4) 0.013(3) 0.008(3) 0.003(3)
O11 0.029(3) 0.033(4) 0.047(4) 0.003(3) 0.026(3) 0.009(3)
O12 0.017(3) 0.031(3) 0.022(3) 0.005(3) 0.009(2) 0.002(2)
O13 0.013(3) 0.036(3) 0.018(3) 0.007(3) 0.005(2) 0.002(2)
O14 0.016(3) 0.037(4) 0.032(3) 0.007(3) 0.013(3) 0.000(3)
O15 0.029(4) 0.087(6) 0.014(3) 0.002(3) 0.007(3) -0.028(4)
O17 0.028(4) 0.035(4) 0.031(4) 0.012(3) -0.002(3) -0.009(3)
O18 0.034(4) 0.035(4) 0.029(3) 0.011(3) 0.018(3) 0.007(3)
O19 0.013(3) 0.033(3) 0.025(3) 0.005(3) 0.007(2) 0.002(2)
O20 0.021(3) 0.030(3) 0.033(3) 0.006(3) 0.009(3) -0.002(3)
O21 0.039(4) 0.030(4) 0.056(4) -0.007(3) 0.034(4) 0.001(3)
O23 0.022(3) 0.069(5) 0.017(3) 0.015(3) 0.011(3) 0.007(3)
O24 0.060(5) 0.090(7) 0.028(4) -0.019(4) 0.019(4) -0.060(5)
O25 0.019(3) 0.025(3) 0.021(3) 0.007(2) 0.010(2) 0.000(2)
O26 0.042(4) 0.045(4) 0.037(4) -0.003(3) 0.028(3) -0.005(3)
O27 0.022(3) 0.039(4) 0.043(4) -0.002(3) 0.014(3) 0.009(3)
O28 0.023(3) 0.033(4) 0.039(4) 0.003(3) 0.017(3) 0.003(3)
O29 0.029(4) 0.035(4) 0.036(4) -0.003(3) 0.013(3) -0.004(3)
O30 0.018(3) 0.044(4) 0.029(3) -0.003(3) 0.001(3) 0.001(3)
O31 0.044(5) 0.055(5) 0.044(4) -0.002(4) 0.017(4) -0.025(4)
O32 0.038(4) 0.044(4) 0.027(3) 0.008(3) 0.019(3) 0.006(3)
O33 0.106(7) 0.038(4) 0.061(5) -0.018(4) 0.067(5) -0.020(4)
O34 0.043(4) 0.071(6) 0.027(4) -0.027(4) -0.004(3) 0.025(4)
N1 0.051(5) 0.048(5) 0.049(5) 0.012(4) 0.036(5) 0.016(4)
N2 0.099(7) 0.063(6) 0.111(7) -0.003(6) 0.071(6) -0.001(6)
N3 0.118(6) 0.096(6) 0.109(6) -0.007(5) 0.062(5) -0.001(5)
N4 0.127(6) 0.102(6) 0.116(6) -0.024(5) 0.069(5) 0.015(5)
N5 0.133(6) 0.097(6) 0.111(5) -0.001(5) 0.079(5) -0.006(5)
N6 0.147(7) 0.128(7) 0.128(7) -0.010(6) 0.077(5) 0.002(6)
C1 0.127(9) 0.068(7) 0.092(7) -0.011(5) 0.075(7) -0.008(7)
C2 0.124(10) 0.103(8) 0.089(7) 0.023(6) 0.043(7) -0.018(8)
C3 0.084(8) 0.074(7) 0.114(7) 0.026(6) 0.039(6) -0.009(7)
C4 0.105(10) 0.096(10) 0.125(10) -0.017(8) 0.066(8) -0.001(7)
C5 0.101(9) 0.081(9) 0.103(9) -0.003(7) 0.045(7) -0.004(7)
C6 0.168(13) 0.134(12) 0.149(12) 0.016(9) 0.086(9) -0.020(9)
C7 0.116(8) 0.109(8) 0.108(7) 0.001(6) 0.077(6) -0.007(6)
C8 0.102(6) 0.085(6) 0.095(6) 0.001(5) 0.073(5) -0.006(5)
C9 0.140(6) 0.136(6) 0.139(6) -0.002(4) 0.075(4) 0.002(4)
C10 0.154(6) 0.148(6) 0.151(6) -0.001(4) 0.080(4) 0.001(4)
C11 0.152(6) 0.143(6) 0.145(6) -0.003(4) 0.080(4) 0.004(4)
C12 0.136(7) 0.120(7) 0.125(7) -0.004(6) 0.076(5) -0.003(6)
C13 0.137(7) 0.105(7) 0.115(7) 0.021(6) 0.073(5) -0.022(6)
C14 0.146(7) 0.106(7) 0.128(7) 0.002(6) 0.069(5) -0.007(6)
C15 0.136(7) 0.111(7) 0.122(7) 0.001(6) 0.077(5) -0.005(6)
O1W 0.133(9) 0.174(10) 0.128(9) -0.024(7) 0.075(7) 0.013(7)
O2W 0.252(19) 0.245(19) 0.256(19) 0.000 0.140(12) 0.000
O4W 0.023(3) 0.032(4) 0.041(4) 0.009(3) 0.006(3) 0.000(3)
O5W 0.024(4) 0.050(5) 0.082(6) 0.016(4) 0.004(4) -0.007(3)
O3W 0.038(7) 0.036(7) 0.038(7) 0.007(6) 0.008(5) -0.005(6)

loop_
_atom_type_symbol
_atom_type_description
_atom_type_scat_dispersion_real
_atom_type_scat_dispersion_imag
_atom_type_scat_source
C C 0.0033 0.0016 'International Tables Vol C Tables 4.2.6.8 and 6.1.1.4'
H H 0.0000 0.0000 'International Tables Vol C Tables 4.2.6.8 and 6.1.1.4'
Co Co 0.3494 0.9721 'International Tables Vol C Tables 4.2.6.8 and 6.1.1.4'
Mo Mo -1.6832 0.6857 'International Tables Vol C Tables 4.2.6.8 and 6.1.1.4'
N N 0.0061 0.0033 'International Tables Vol C Tables 4.2.6.8 and 6.1.1.4'
O O 0.0106 0.0060 'International Tables Vol C Tables 4.2.6.8 and 6.1.1.4'
P P 0.1023 0.0942 'International Tables Vol C Tables 4.2.6.8 and 6.1.1.4'

loop_
_geom_angle_atom_site_label_1
_geom_angle_atom_site_label_2
_geom_angle_atom_site_label_3
_geom_angle
_geom_angle_site_symmetry_1
_geom_angle_site_symmetry_3
_geom_angle_publ_flag
O18 Mo1 O14 105.1(3) . . ?
O18 Mo1 O3 102.4(3) . . ?
O14 Mo1 O3 95.8(3) . . ?
O18 Mo1 O7 95.2(3) . . ?
O14 Mo1 O7 87.5(3) . . ?
O3 Mo1 O7 160.4(2) . . ?
O18 Mo1 O4 98.5(3) . . ?
O14 Mo1 O4 155.2(2) . . ?
O3 Mo1 O4 86.4(2) . . ?
O7 Mo1 O4 82.7(3) . . ?
O18 Mo1 O12 170.8(3) . . ?
O14 Mo1 O12 83.1(2) . . ?
O3 Mo1 O12 80.5(2) . . ?
O7 Mo1 O12 80.8(2) . . ?
O4 Mo1 O12 72.8(2) . . ?
O18 Mo1 Mo3 100.5(2) . . ?
O14 Mo1 Mo3 48.40(19) . . ?
O3 Mo1 Mo3 49.06(17) . . ?
O7 Mo1 Mo3 135.7(2) . . ?
O4 Mo1 Mo3 134.35(17) . . ?
O12 Mo1 Mo3 88.10(16) . . ?
O20 Mo2 O10 104.2(3) . . ?
O20 Mo2 O8 102.9(3) . . ?
O10 Mo2 O8 95.6(3) . . ?
O20 Mo2 O17 98.4(3) . . ?
O10 Mo2 O17 84.8(3) . . ?
O8 Mo2 O17 158.0(2) . . ?
O20 Mo2 O13 94.7(3) . . ?
O10 Mo2 O13 159.8(2) . . ?
O8 Mo2 O13 86.9(2) . . ?
O17 Mo2 O13 85.6(3) . . ?
O20 Mo2 O9 168.0(3) . . ?
O10 Mo2 O9 87.1(2) . . ?
O8 Mo2 O9 79.4(2) . . ?
O17 Mo2 O9 78.6(2) . . ?
O13 Mo2 O9 73.6(2) . . ?
O20 Mo2 Mo4 101.1(2) . . ?
O10 Mo2 Mo4 48.04(19) . . ?
O8 Mo2 Mo4 48.87(17) . . ?
O17 Mo2 Mo4 132.0(2) . . ?
O13 Mo2 Mo4 135.17(16) . . ?
O9 Mo2 Mo4 89.27(15) . . ?
O32 Mo3 O14 104.4(3) . . ?
O32 Mo3 O3 102.3(3) . . ?
O14 Mo3 O3 95.5(2) . . ?
O32 Mo3 O11 97.1(3) . . ?
O14 Mo3 O11 88.8(3) . . ?
O3 Mo3 O11 158.3(3) . . ?
O32 Mo3 O5 96.8(3) . . ?
O14 Mo3 O5 158.1(2) . . ?
O3 Mo3 O5 85.2(2) . . ?
O11 Mo3 O5 83.0(3) . . ?
O32 Mo3 O25 170.2(3) . . ?
O14 Mo3 O25 83.7(2) . . ?
O3 Mo3 O25 82.0(2) . . ?
O11 Mo3 O25 77.3(2) . . ?
O5 Mo3 O25 74.7(2) . . ?
O32 Mo3 Mo1 99.8(2) . . ?
O14 Mo3 Mo1 47.89(18) . . ?
O3 Mo3 Mo1 49.30(17) . . ?
O11 Mo3 Mo1 136.2(2) . . ?
O5 Mo3 Mo1 133.91(17) . . ?
O25 Mo3 Mo1 89.68(15) . . ?
O29 Mo4 O10 104.3(3) . . ?
O29 Mo4 O8 102.3(3) . . ?
O10 Mo4 O8 95.7(3) . . ?
O29 Mo4 O28 97.4(3) . . ?
O10 Mo4 O28 86.6(3) . . ?
O8 Mo4 O28 158.8(2) . . ?
O29 Mo4 O5 98.0(3) . . ?
O10 Mo4 O5 156.6(2) . . ?
O8 Mo4 O5 86.3(2) . . ?
O28 Mo4 O5 83.4(2) . . ?
O29 Mo4 O25 171.2(3) . . ?
O10 Mo4 O25 83.4(2) . . ?
O8 Mo4 O25 80.8(2) . . ?
O28 Mo4 O25 78.6(2) . . ?
O5 Mo4 O25 73.8(2) . . ?
O29 Mo4 Mo2 100.8(2) . . ?
O10 Mo4 Mo2 47.72(19) . . ?
O8 Mo4 Mo2 49.35(15) . . ?
O28 Mo4 Mo2 133.72(18) . . ?
O5 Mo4 Mo2 134.49(17) . . ?
O25 Mo4 Mo2 87.48(14) . . ?
O26 Mo5 O15 105.6(3) . . ?
O26 Mo5 O6 102.6(3) . . ?
O15 Mo5 O6 95.3(3) . . ?
O26 Mo5 O23 96.5(3) . . ?
O15 Mo5 O23 85.9(3) . . ?
O6 Mo5 O23 159.8(3) . . ?
O26 Mo5 O13 98.8(3) . . ?
O15 Mo5 O13 154.5(3) . . ?
O6 Mo5 O13 86.3(2) . . ?
O23 Mo5 O13 84.2(3) . . ?
O26 Mo5 O9 172.1(3) . . ?
O15 Mo5 O9 81.5(3) . . ?
O6 Mo5 O9 79.9(2) . . ?
O23 Mo5 O9 80.3(2) . . ?
O13 Mo5 O9 73.7(2) . . ?
O26 Mo5 Mo6 99.7(2) . . ?
O15 Mo5 Mo6 48.5(2) . . ?
O6 Mo5 Mo6 48.87(16) . . ?
O23 Mo5 Mo6 134.19(19) . . ?
O13 Mo5 Mo6 134.19(16) . . ?
O9 Mo5 Mo6 87.64(15) . . ?
O33 Mo6 O15 105.4(4) . . ?
O33 Mo6 O6 102.0(4) . . ?
O15 Mo6 O6 95.4(3) . . ?
O33 Mo6 O24 95.8(4) . . ?
O15 Mo6 O24 86.2(3) . . ?
O6 Mo6 O24 160.9(3) . . ?
O33 Mo6 O4 98.0(3) . . ?
O15 Mo6 O4 155.7(3) . . ?
O6 Mo6 O4 85.9(2) . . ?
O24 Mo6 O4 84.9(3) . . ?
O33 Mo6 O12 170.2(3) . . ?
O15 Mo6 O12 82.6(3) . . ?
O6 Mo6 O12 82.5(2) . . ?
O24 Mo6 O12 78.9(3) . . ?
O4 Mo6 O12 73.5(2) . . ?
O33 Mo6 Mo5 99.1(3) . . ?
O15 Mo6 Mo5 48.27(19) . . ?
O6 Mo6 Mo5 49.27(16) . . ?
O24 Mo6 Mo5 134.4(2) . . ?
O4 Mo6 Mo5 134.40(17) . . ?
O12 Mo6 Mo5 90.40(15) . . ?
O8 Co1 O8 180.0 7_566 . ?
O8 Co1 O3 84.7(2) 7_566 . ?
O8 Co1 O3 95.3(2) . . ?
O8 Co1 O3 95.3(2) 7_566 7_566 ?
O8 Co1 O3 84.7(2) . 7_566 ?
O3 Co1 O3 180.0 . 7_566 ?
O8 Co1 O6 84.0(2) 7_566 . ?
O8 Co1 O6 96.0(2) . . ?
O3 Co1 O6 96.0(2) . . ?
O3 Co1 O6 84.0(2) 7_566 . ?
O8 Co1 O6 96.0(2) 7_566 7_566 ?
O8 Co1 O6 84.0(2) . 7_566 ?
O3 Co1 O6 84.0(2) . 7_566 ?
O3 Co1 O6 96.0(2) 7_566 7_566 ?
O6 Co1 O6 180.0 . 7_566 ?
O4W Co2 O4W 95.1(4) . 2 ?
O4W Co2 O30 84.0(3) . . ?
O4W Co2 O30 104.5(3) 2 . ?
O4W Co2 O30 104.5(3) . 2 ?
O4W Co2 O30 84.0(3) 2 2 ?
O30 Co2 O30 167.5(4) . 2 ?
O4W Co2 O19 92.5(2) . 2 ?
O4W Co2 O19 167.6(3) 2 2 ?
O30 Co2 O19 86.0(2) . 2 ?
O30 Co2 O19 84.6(2) 2 2 ?
O4W Co2 O19 167.6(3) . . ?
O4W Co2 O19 92.5(2) 2 . ?
O30 Co2 O19 84.6(2) . . ?
O30 Co2 O19 86.0(2) 2 . ?
O19 Co2 O19 81.8(3) 2 . ?
O4W Co2 Co3 137.36(18) . 2 ?
O4W Co2 Co3 109.9(2) 2 2 ?
O30 Co2 Co3 120.0(2) . 2 ?
O30 Co2 Co3 47.7(2) 2 2 ?
O19 Co2 Co3 58.31(17) 2 2 ?
O19 Co2 Co3 47.20(16) . 2 ?
O4W Co2 Co3 109.9(2) . . ?
O4W Co2 Co3 137.36(18) 2 . ?
O30 Co2 Co3 47.7(2) . . ?
O30 Co2 Co3 120.0(2) 2 . ?
O19 Co2 Co3 47.20(15) 2 . ?
O19 Co2 Co3 58.31(17) . . ?
Co3 Co2 Co3 74.28(9) 2 . ?
O3W Co3 O19 94.1(5) . 2 ?
O3W Co3 O30 174.1(5) . . ?
O19 Co3 O30 84.3(2) 2 . ?
O3W Co3 O5W 86.8(5) . . ?
O19 Co3 O5W 94.0(3) 2 . ?
O30 Co3 O5W 87.7(3) . . ?
O3W Co3 O15 77.3(5) . . ?
O19 Co3 O15 155.5(2) 2 . ?
O30 Co3 O15 106.3(3) . . ?
O5W Co3 O15 108.1(3) . . ?
O3W Co3 Co2 135.7(5) . . ?
O19 Co3 Co2 47.42(16) 2 . ?
O30 Co3 Co2 45.56(19) . . ?
O5W Co3 Co2 112.7(2) . . ?
O15 Co3 Co2 127.1(2) . . ?
O21 Co4 O34 102.1(4) . . ?
O21 Co4 O27 108.6(3) . . ?
O34 Co4 O27 107.4(3) . . ?
O21 Co4 N1 121.3(3) . . ?
O34 Co4 N1 105.3(4) . . ?
O27 Co4 N1 111.0(3) . . ?
O31 P1A O24 108.2(5) . . ?
O31 P1A O1 107.5(7) . . ?
O24 P1A O1 122.2(8) . . ?
O31 P1A O7 107.4(5) . . ?
O24 P1A O7 102.2(5) . . ?
O1 P1A O7 108.6(7) . . ?
O7 P1B O2 112.7(8) . . ?
O7 P1B O31 112.2(5) . . ?
O2 P1B O31 103.8(8) . . ?
O7 P1B O24 108.3(5) . . ?
O2 P1B O24 119.2(9) . . ?
O31 P1B O24 99.9(5) . . ?
O19 P2 O25 114.9(3) . . ?
O19 P2 O9 110.2(3) . . ?
O25 P2 O9 106.5(3) . . ?
O19 P2 O12 108.6(3) . . ?
O25 P2 O12 108.2(3) . . ?
O9 P2 O12 108.2(3) . . ?
O28 P3 O21 107.6(4) . 5_576 ?
O28 P3 O11 111.6(4) . . ?
O21 P3 O11 109.1(4) 5_576 . ?
O28 P3 O27 109.7(4) . . ?
O21 P3 O27 108.7(4) 5_576 . ?
O11 P3 O27 110.0(4) . . ?
O30 P4 O34 112.3(4) . 2 ?
O30 P4 O17 113.1(4) . . ?
O34 P4 O17 106.6(4) 2 . ?
O30 P4 O23 108.0(4) . . ?
O34 P4 O23 107.4(5) 2 . ?
O17 P4 O23 109.3(4) . . ?
Mo3 O3 Mo1 81.6(2) . . ?
Mo3 O3 Co1 135.6(3) . . ?
Mo1 O3 Co1 134.7(3) . . ?
Mo6 O4 Mo1 112.9(3) . . ?
Mo4 O5 Mo3 114.4(3) . . ?
Mo6 O6 Mo5 81.9(2) . . ?
Mo6 O6 Co1 134.1(3) . . ?
Mo5 O6 Co1 134.0(3) . . ?
P1B O7 Mo1 135.1(4) . . ?
P1A O7 Mo1 126.6(4) . . ?
Mo4 O8 Mo2 81.8(2) . . ?
Mo4 O8 Co1 136.2(3) . . ?
Mo2 O8 Co1 135.1(3) . . ?
P2 O9 Mo2 128.9(4) . . ?
P2 O9 Mo5 126.3(4) . . ?
Mo2 O9 Mo5 99.9(2) . . ?
Mo2 O10 Mo4 84.2(2) . . ?
P3 O11 Mo3 136.0(4) . . ?
P2 O12 Mo6 124.4(3) . . ?
P2 O12 Mo1 128.1(3) . . ?
Mo6 O12 Mo1 100.2(2) . . ?
Mo5 O13 Mo2 112.0(3) . . ?
Mo1 O14 Mo3 83.7(2) . . ?
Mo5 O15 Mo6 83.3(3) . . ?
Mo5 O15 Co3 118.2(4) . . ?
Mo6 O15 Co3 143.0(4) . . ?
P4 O17 Mo2 132.7(4) . . ?
P2 O19 Co3 138.3(4) . 2 ?
P2 O19 Co2 133.2(4) . . ?
Co3 O19 Co2 85.4(2) 2 . ?
P3 O21 Co4 125.3(4) 5_576 . ?
P4 O23 Mo5 131.1(4) . . ?
P1A O24 Mo6 124.6(5) . . ?
P1B O24 Mo6 132.7(5) . . ?
P2 O25 Mo3 125.1(3) . . ?
P2 O25 Mo4 126.5(3) . . ?
Mo3 O25 Mo4 96.8(2) . . ?
P3 O27 Co4 115.1(4) . . ?
P3 O28 Mo4 134.5(4) . . ?
P4 O30 Co2 149.6(4) . . ?
P4 O30 Co3 116.8(4) . . ?
Co2 O30 Co3 86.7(3) . . ?
P4 O34 Co4 134.9(5) 2 . ?
C1 N1 C2 102.2(8) . . ?
C1 N1 Co4 127.6(6) . . ?
C2 N1 Co4 130.2(7) . . ?
C3 N2 C1 100.0(8) . . ?
C3 N2 C4 131.4(10) . . ?
C1 N2 C4 128.6(9) . . ?
C8 N3 C7 107.5(11) . . ?
C8 N3 H3A 126.3 . . ?
C7 N3 H3A 126.3 . . ?
C8 N4 C6 109.4(10) . . ?
C8 N4 C9 139.2(10) . . ?
C6 N4 C9 109.0(10) . . ?
C13 N5 C15 110.9(10) . . ?
C13 N5 C12 135.0(11) . . ?
C15 N5 C12 114.0(10) . . ?
C15 N6 C14 102.9(13) . . ?
C15 N6 H6 128.6 . . ?
C14 N6 H6 128.6 . . ?
N2 C1 N1 116.2(8) . . ?
N2 C1 H1 121.9 . . ?
N1 C1 H1 121.9 . . ?
C3 C2 N1 108.5(9) . . ?
C3 C2 H2 125.8 . . ?
N1 C2 H2 125.8 . . ?
N2 C3 C2 111.7(9) . . ?
N2 C3 H3 124.2 . . ?
C2 C3 H3 124.2 . . ?
N2 C4 C5 111.2(10) . . ?
N2 C4 H4A 109.4 . . ?
C5 C4 H4A 109.4 . . ?
N2 C4 H4B 109.4 . . ?
C5 C4 H4B 109.4 . . ?
H4A C4 H4B 108.0 . . ?
C4 C5 C5 109.5(11) . 5_586 ?
C4 C5 H5A 109.8 . . ?
C5 C5 H5A 109.8 5_586 . ?
C4 C5 H5B 109.8 . . ?
C5 C5 H5B 109.8 5_586 . ?
H5A C5 H5B 108.2 . . ?
C7 C6 N4 106.3(11) . . ?
C7 C6 H6A 126.8 . . ?
N4 C6 H6A 126.8 . . ?
N3 C7 C6 109.3(12) . . ?
N3 C7 H7 125.3 . . ?
C6 C7 H7 125.3 . . ?
N3 C8 N4 107.5(9) . . ?
N3 C8 H8 126.3 . . ?
N4 C8 H8 126.3 . . ?
N4 C9 C10 112.0(8) . . ?
N4 C9 H9A 97.7 . . ?
C10 C9 H9A 86.5 . . ?
N4 C9 H9B 117.8 . . ?
C10 C9 H9B 125.0 . . ?
H9A C9 H9B 107.9 . . ?
C11 C10 C9 112.5(8) . . ?
C11 C10 H10A 99.9 . . ?
C9 C10 H10A 108.1 . . ?
C11 C10 H10B 112.6 . . ?
C9 C10 H10B 113.8 . . ?
H10A C10 H10B 108.9 . . ?
C10 C11 C12 109.6(8) . . ?
C10 C11 H11A 101.1 . . ?
C12 C11 H11A 109.7 . . ?
C10 C11 H11B 111.5 . . ?
C12 C11 H11B 114.9 . . ?
H11A C11 H11B 109.3 . . ?
N5 C12 C11 116.0(9) . . ?
N5 C12 H12A 108.3 . . ?
C11 C12 H12A 108.3 . . ?
N5 C12 H12B 108.3 . . ?
C11 C12 H12B 108.3 . . ?
H12A C12 H12B 107.4 . . ?
N5 C13 C14 101.9(11) . . ?
N5 C13 H13 129.1 . . ?
C14 C13 H13 129.1 . . ?
C13 C14 N6 114.4(13) . . ?
C13 C14 H14 122.8 . . ?
N6 C14 H14 122.8 . . ?
N6 C15 N5 108.8(11) . . ?
N6 C15 H15 125.6 . . ?
N5 C15 H15 125.6 . . ?
H1WA O1W H1WB 109.1 . . ?
H2WA O2W H2WA 124.1 . 2 ?

loop_
_geom_bond_atom_site_label_1
_geom_bond_atom_site_label_2
_geom_bond_distance
_geom_bond_site_symmetry_2
_geom_bond_publ_flag
Mo1 O18 1.674(6) . ?
Mo1 O14 1.931(6) . ?
Mo1 O3 1.982(6) . ?
Mo1 O7 2.084(6) . ?
Mo1 O4 2.102(6) . ?
Mo1 O12 2.283(6) . ?
Mo1 Mo3 2.5868(11) . ?
Mo2 O20 1.673(6) . ?
Mo2 O10 1.928(6) . ?
Mo2 O8 1.987(5) . ?
Mo2 O17 2.048(6) . ?
Mo2 O13 2.112(6) . ?
Mo2 O9 2.264(6) . ?
Mo2 Mo4 2.5924(12) . ?
Mo3 O32 1.682(6) . ?
Mo3 O14 1.946(6) . ?
Mo3 O3 1.975(6) . ?
Mo3 O11 2.040(6) . ?
Mo3 O5 2.097(6) . ?
Mo3 O25 2.328(5) . ?
Mo4 O29 1.675(7) . ?
Mo4 O10 1.937(6) . ?
Mo4 O8 1.973(6) . ?
Mo4 O28 2.037(6) . ?
Mo4 O5 2.089(6) . ?
Mo4 O25 2.375(6) . ?
Mo5 O26 1.687(7) . ?
Mo5 O15 1.945(6) . ?
Mo5 O6 1.981(5) . ?
Mo5 O23 2.046(6) . ?
Mo5 O13 2.084(6) . ?
Mo5 O9 2.281(6) . ?
Mo5 Mo6 2.5877(11) . ?
Mo6 O33 1.677(8) . ?
Mo6 O15 1.951(7) . ?
Mo6 O6 1.969(6) . ?
Mo6 O24 2.081(7) . ?
Mo6 O4 2.085(6) . ?
Mo6 O12 2.264(6) . ?
Co1 O8 2.112(6) 7_566 ?
Co1 O8 2.112(6) . ?
Co1 O3 2.155(6) . ?
Co1 O3 2.155(6) 7_566 ?
Co1 O6 2.186(5) . ?
Co1 O6 2.186(5) 7_566 ?
Co2 O4W 2.066(7) . ?
Co2 O4W 2.066(7) 2 ?
Co2 O30 2.105(7) . ?
Co2 O30 2.105(7) 2 ?
Co2 O19 2.174(6) 2 ?
Co2 O19 2.174(6) . ?
Co2 Co3 2.943(3) 2 ?
Co2 Co3 2.943(3) . ?
Co3 O3W 2.004(17) . ?
Co3 O19 2.167(6) 2 ?
Co3 O30 2.181(7) . ?
Co3 O5W 2.247(11) . ?
Co3 O15 2.283(8) . ?
Co4 O21 1.941(7) . ?
Co4 O34 1.942(7) . ?
Co4 O27 1.966(6) . ?
Co4 N1 1.981(8) . ?
P1A O31 1.459(9) . ?
P1A O24 1.575(9) . ?
P1A O1 1.578(15) . ?
P1A O7 1.652(9) . ?
P1B O7 1.454(8) . ?
P1B O2 1.501(9) . ?
P1B O31 1.571(9) . ?
P1B O24 1.641(10) . ?
P2 O19 1.516(6) . ?
P2 O25 1.531(6) . ?
P2 O9 1.546(6) . ?
P2 O12 1.553(6) . ?
P3 O28 1.532(7) . ?
P3 O21 1.533(7) 5_576 ?
P3 O11 1.537(7) . ?
P3 O27 1.540(7) . ?
P4 O30 1.526(7) . ?
P4 O34 1.528(7) 2 ?
P4 O17 1.537(7) . ?
P4 O23 1.541(8) . ?
N1 C1 1.3600(5) . ?
N1 C2 1.3600(5) . ?
N2 C3 1.3599(5) . ?
N2 C1 1.3600(5) . ?
N2 C4 1.4800(5) . ?
N3 C8 1.3800(5) . ?
N3 C7 1.3800(5) . ?
N3 H3A 0.8600 . ?
N4 C8 1.3800(5) . ?
N4 C6 1.3800(5) . ?
N4 C9 1.5050(4) . ?
N5 C13 1.3800(5) . ?
N5 C15 1.3800(5) . ?
N5 C12 1.5300(5) . ?
N6 C15 1.3800(5) . ?
N6 C14 1.3800(5) . ?
N6 H6 0.8600 . ?
C1 H1 0.9300 . ?
C2 C3 1.3600(5) . ?
C2 H2 0.9300 . ?
C3 H3 0.9300 . ?
C4 C5 1.5300(5) . ?
C4 H4A 0.9700 . ?
C4 H4B 0.9700 . ?
C5 C5 1.56(3) 5_586 ?
C5 H5A 0.9700 . ?
C5 H5B 0.9700 . ?
C6 C7 1.3800(5) . ?
C6 H6A 0.9300 . ?
C7 H7 0.9300 . ?
C8 H8 0.9300 . ?
C9 C10 1.5300(5) . ?
C9 H9A 0.9600 . ?
C9 H9B 0.9600 . ?
C10 C11 1.5299(5) . ?
C10 H10A 0.9599 . ?
C10 H10B 0.9601 . ?
C11 C12 1.5300(6) . ?
C11 H11A 0.9600 . ?
C11 H11B 0.9600 . ?
C12 H12A 0.9700 . ?
C12 H12B 0.9700 . ?
C13 C14 1.3800(5) . ?
C13 H13 0.9300 . ?
C14 H14 0.9300 . ?
C15 H15 0.9300 . ?
O1W H1WA 0.8596 . ?
O1W H1WB 0.8590 . ?
O2W H2WA 0.9089 . ?
O2W H2WA 0.9088 2 ?

loop_
_geom_torsion_atom_site_label_1
_geom_torsion_atom_site_label_2
_geom_torsion_atom_site_label_3
_geom_torsion_atom_site_label_4
_geom_torsion
_geom_torsion_site_symmetry_1
_geom_torsion_site_symmetry_2
_geom_torsion_site_symmetry_3
_geom_torsion_site_symmetry_4
_geom_torsion_publ_flag
O2 P1B O7 Mo1 -90.8(10) . . . . ?
O31 P1B O7 Mo1 152.5(6) . . . . ?
O24 P1B O7 Mo1 43.2(9) . . . . ?
O31 P1A O7 Mo1 -175.2(5) . . . . ?
O24 P1A O7 Mo1 -61.5(6) . . . . ?
O1 P1A O7 Mo1 68.8(8) . . . . ?
O19 P2 O9 Mo2 111.3(4) . . . . ?
O25 P2 O9 Mo2 -13.9(5) . . . . ?
O12 P2 O9 Mo2 -130.0(4) . . . . ?
O19 P2 O9 Mo5 -98.4(4) . . . . ?
O25 P2 O9 Mo5 136.3(4) . . . . ?
O12 P2 O9 Mo5 20.2(5) . . . . ?
O28 P3 O11 Mo3 -28.0(7) . . . . ?
O21 P3 O11 Mo3 -146.8(6) 5_576 . . . ?
O27 P3 O11 Mo3 94.1(6) . . . . ?
O19 P2 O12 Mo6 101.3(4) . . . . ?
O25 P2 O12 Mo6 -133.3(4) . . . . ?
O9 P2 O12 Mo6 -18.3(5) . . . . ?
O19 P2 O12 Mo1 -114.7(4) . . . . ?
O25 P2 O12 Mo1 10.7(5) . . . . ?
O9 P2 O12 Mo1 125.7(4) . . . . ?
O30 P4 O17 Mo2 78.7(7) . . . . ?
O34 P4 O17 Mo2 -157.4(6) 2 . . . ?
O23 P4 O17 Mo2 -41.6(7) . . . . ?
O25 P2 O19 Co3 -73.4(6) . . . 2 ?
O9 P2 O19 Co3 166.3(5) . . . 2 ?
O12 P2 O19 Co3 47.9(6) . . . 2 ?
O25 P2 O19 Co2 78.9(5) . . . . ?
O9 P2 O19 Co2 -41.4(6) . . . . ?
O12 P2 O19 Co2 -159.7(4) . . . . ?
O30 P4 O23 Mo5 -77.1(6) . . . . ?
O34 P4 O23 Mo5 161.6(5) 2 . . . ?
O17 P4 O23 Mo5 46.4(6) . . . . ?
O31 P1A O24 Mo6 -179.4(6) . . . . ?
O1 P1A O24 Mo6 -54.0(11) . . . . ?
O7 P1A O24 Mo6 67.4(7) . . . . ?
O7 P1B O24 Mo6 -33.9(10) . . . . ?
O2 P1B O24 Mo6 96.6(11) . . . . ?
O31 P1B O24 Mo6 -151.4(7) . . . . ?
O19 P2 O25 Mo3 112.1(4) . . . . ?
O9 P2 O25 Mo3 -125.5(4) . . . . ?
O12 P2 O25 Mo3 -9.4(5) . . . . ?
O19 P2 O25 Mo4 -113.4(4) . . . . ?
O9 P2 O25 Mo4 9.0(5) . . . . ?
O12 P2 O25 Mo4 125.1(4) . . . . ?
O28 P3 O27 Co4 -115.6(4) . . . . ?
O21 P3 O27 Co4 1.8(6) 5_576 . . . ?
O11 P3 O27 Co4 121.2(4) . . . . ?
O21 P3 O28 Mo4 148.9(5) 5_576 . . . ?
O11 P3 O28 Mo4 29.2(7) . . . . ?
O27 P3 O28 Mo4 -93.0(6) . . . . ?
O34 P4 O30 Co2 -110.3(9) 2 . . . ?
O17 P4 O30 Co2 10.4(10) . . . . ?
O23 P4 O30 Co2 131.5(8) . . . . ?
O34 P4 O30 Co3 112.3(5) 2 . . . ?
O17 P4 O30 Co3 -127.0(4) . . . . ?
O23 P4 O30 Co3 -5.9(5) . . . . ?
C3 N2 C1 N1 7.7(17) . . . . ?
C4 N2 C1 N1 -172.2(13) . . . . ?
C2 N1 C1 N2 -1.1(14) . . . . ?
Co4 N1 C1 N2 -179.6(9) . . . . ?
C1 N1 C2 C3 -6.2(15) . . . . ?
Co4 N1 C2 C3 172.2(11) . . . . ?
C1 N2 C3 C2 -11.4(19) . . . . ?
C4 N2 C3 C2 168.5(15) . . . . ?
N1 C2 C3 N2 12(2) . . . . ?
C3 N2 C4 C5 69(2) . . . . ?
C1 N2 C4 C5 -111.4(17) . . . . ?
N2 C4 C5 C5 175.4(17) . . . 5_586 ?
C8 N4 C6 C7 1.4(15) . . . . ?
C9 N4 C6 C7 167.5(10) . . . . ?
C8 N3 C7 C6 0.4(15) . . . . ?
N4 C6 C7 N3 -1.1(15) . . . . ?
C7 N3 C8 N4 0.5(14) . . . . ?
C6 N4 C8 N3 -1.2(14) . . . . ?
C9 N4 C8 N3 -160.8(14) . . . . ?
C8 N4 C9 C10 81(2) . . . . ?
C6 N4 C9 C10 -79.2(16) . . . . ?
N4 C9 C10 C11 168.7(15) . . . . ?
C9 C10 C11 C12 -170.8(17) . . . . ?
C13 N5 C12 C11 -131.1(17) . . . . ?
C15 N5 C12 C11 49.6(19) . . . . ?
C10 C11 C12 N5 -166.8(15) . . . . ?
C15 N5 C13 C14 -2.1(14) . . . . ?
C12 N5 C13 C14 178.6(13) . . . . ?
N5 C13 C14 N6 8.5(15) . . . . ?
C15 N6 C14 C13 -11.3(15) . . . . ?
C14 N6 C15 N5 9.2(14) . . . . ?
C13 N5 C15 N6 -4.7(15) . . . . ?
C12 N5 C15 N6 174.8(11) . . . . ?
